data_4133255
loop_
_publ_author_name
'Yao, Huan'
'Ke, Hua'
'Zhang, Xiaobin'
'Pan, San-Jiang'
'Li, Ming-Shuang'
'Yang, Liu-Pan'
'Schreckenbach, Georg'
'Jiang, Wei'

_publ_section_title
;
 Molecular Recognition of Hydrophilic Molecules in Water by Combining the
 Hydrophobic Effect with Hydrogen Bonding.
;
_journal_issue 41
_journal_name_full 'Journal of the American Chemical Society'
_journal_page_first 13466
_journal_page_last 13477
_journal_paper_doi 10.1021/jacs.8b09157
_journal_volume 140
_journal_year 2018
_chemical_formula_moiety 'C66 H66 N2 O10, C4 H6 O2'
_chemical_formula_sum 'C70 H72 N2 O12'
_chemical_formula_weight 1133.29
_space_group_crystal_system triclinic
_space_group_IT_number 2
_space_group_name_Hall '-P 1'
_space_group_name_H-M_alt 'P -1'
_atom_sites_solution_hydrogens geom
_atom_sites_solution_primary direct
_audit_creation_date 2017-03-20
_audit_creation_method
;
Olex2 1.2
(compiled 2017.01.04 svn.r3372 for OlexSys, GUI svn.r5292)
;
_cell_angle_alpha 93.443(2)
_cell_angle_beta 91.068(2)
_cell_angle_gamma 105.257(2)
_cell_formula_units_Z 1
_cell_length_a 11.8324(5)
_cell_length_b 11.8564(4)
_cell_length_c 12.4505(5)
_cell_measurement_reflns_used 4826
_cell_measurement_temperature 150.0
_cell_measurement_theta_max 62.32
_cell_measurement_theta_min 3.61
_cell_volume 1681.00(11)
_computing_cell_refinement 'SAINT v8.37A (Bruker, 2015)'
_computing_data_reduction 'SAINT v8.37A (Bruker, 2015)'
_computing_molecular_graphics 'Olex2 (Dolomanov et al., 2009)'
_computing_publication_material 'Olex2 (Dolomanov et al., 2009)'
_computing_structure_refinement 'XL (Sheldrick, 2008)'
_computing_structure_solution 'SIR2004 (Burla et al., 2007)'
_diffrn_ambient_temperature 150.0
_diffrn_detector_area_resol_mean 8
_diffrn_measured_fraction_theta_full 0.984
_diffrn_measured_fraction_theta_max 0.984
_diffrn_measurement_device_type 'Bruker SMART APEX CCD area detector'
_diffrn_measurement_method '\w and \f scans'
_diffrn_radiation_monochromator graphite
_diffrn_radiation_type CuK\a
_diffrn_radiation_wavelength 1.54178
_diffrn_reflns_av_R_equivalents 0.0309
_diffrn_reflns_av_unetI/netI 0.0385
_diffrn_reflns_Laue_measured_fraction_full 0.984
_diffrn_reflns_Laue_measured_fraction_max 0.984
_diffrn_reflns_limit_h_max 12
_diffrn_reflns_limit_h_min -13
_diffrn_reflns_limit_k_max 13
_diffrn_reflns_limit_k_min -13
_diffrn_reflns_limit_l_max 13
_diffrn_reflns_limit_l_min -13
_diffrn_reflns_number 12525
_diffrn_reflns_point_group_measured_fraction_full 0.984
_diffrn_reflns_point_group_measured_fraction_max 0.984
_diffrn_reflns_theta_full 59.056
_diffrn_reflns_theta_max 59.056
_diffrn_reflns_theta_min 3.559
_diffrn_source 'sealed tube'
_exptl_absorpt_coefficient_mu 0.615
_exptl_absorpt_correction_T_max 0.7516
_exptl_absorpt_correction_T_min 0.6617
_exptl_absorpt_correction_type multi-scan
_exptl_absorpt_process_details
;
SADABS-2016/2 (Bruker,2016/2) was used for absorption correction.
wR2(int) was 0.1015 before and 0.0462 after correction.
The Ratio of minimum to maximum transmission is 0.8804.
The \l/2 correction factor is Not present.
;
_exptl_crystal_colour colourless
_exptl_crystal_colour_primary colourless
_exptl_crystal_density_diffrn 1.120
_exptl_crystal_description block
_exptl_crystal_F_000 602
_exptl_crystal_size_max 0.2
_exptl_crystal_size_mid 0.15
_exptl_crystal_size_min 0.1
_refine_diff_density_max 0.284
_refine_diff_density_min -0.272
_refine_diff_density_rms 0.038
_refine_ls_extinction_method none
_refine_ls_goodness_of_fit_ref 1.040
_refine_ls_hydrogen_treatment constr
_refine_ls_matrix_type full
_refine_ls_number_parameters 417
_refine_ls_number_reflns 4762
_refine_ls_number_restraints 46
_refine_ls_restrained_S_all 1.096
_refine_ls_R_factor_all 0.0756
_refine_ls_R_factor_gt 0.0527
_refine_ls_shift/su_max 0.000
_refine_ls_shift/su_mean 0.000
_refine_ls_structure_factor_coef Fsqd
_refine_ls_weighting_details 'w=1/[\s^2^(Fo^2^)+(0.0669P)^2^+0.5647P] where P=(Fo^2^+2Fc^2^)/3'
_refine_ls_weighting_scheme calc
_refine_ls_wR_factor_gt 0.1293
_refine_ls_wR_factor_ref 0.1418
_reflns_Friedel_coverage 0.000
_reflns_number_gt 3408
_reflns_number_total 4762
_reflns_threshold_expression 'I > 2\s(I)'
_cod_data_source_file ja8b09157_si_002.cif
_cod_data_source_block p-1_a
_cod_database_code 4133255
_shelx_shelxl_version_number 2014/7
_shelx_space_group_comment
;
The symmetry employed for this shelxl refinement is uniquely defined
by the following loop, which should always be used as a source of
symmetry information in preference to the above space-group names.
They are only intended as comments.
;
_olex2_refinement_description
;
1. Fixed Uiso
 At 1.2 times of:
  All C(H) groups, All C(H,H) groups, All N(H) groups
 At 1.5 times of:
  All C(H,H,H) groups
2. Restrained distances
 C36-C37
 1.42 with sigma of 0.02
 O6-C34 = O7-C35
 1.4 with sigma of 0.02
 C34-C35
 1.42 with sigma of 0.02
 O6-C34 = O7-C35 = O6-C36 = O7-C37
 1.54 with sigma of 0.02
 O6-C37
 2.45 with sigma of 0.04
 C36-O7
 2.45 with sigma of 0.04
3. Uiso/Uaniso restraints and constraints
O6 \\sim C34 \\sim O7 \\sim C35 \\sim C36 \\sim C37: within 2A with sigma of
0.01 and sigma for terminal atoms of 0.02
4. Others
 Fixed Sof: H14A(0.5) H14B(0.5) H29A(0.5) H29B(0.5) O3A(0.5) O3B(0.5) C34(0.5)
 H34(0.5) C35(0.5) H35(0.5) C36(0.5) H36A(0.5) H36B(0.5) C37(0.5) H37A(0.5)
 H37B(0.5) O6(0.5) O7(0.5)
5.a Ternary CH refined with riding coordinates:
 C1(H1), C3(H3)
5.b Secondary CH2 refined with riding coordinates:
 C2(H2A,H2B), C14(H14A,H14B), C15(H15A,H15B), C16(H16A,H16B), C17(H17A,H17B),
 C29(H29A,H29B), C30(H30A,H30B), C31(H31A,H31B), C32(H32A,H32B), C36(H36A,H36B),
  C37(H37A,H37B)
5.c Aromatic/amide H refined with riding coordinates:
 C5(H5), C6(H6), C10(H10), C11(H11), C22(H22), C23(H23), C27(H27), C28(H28),
 N1(H1A), C34(H34), C35(H35)
5.d Idealised Me refined as rotating group:
 C18(H18A,H18B,H18C), C33(H33A,H33B,H33C)
;
_olex2_submission_special_instructions 'No special instructions were received'

loop_
_space_group_symop_operation_xyz
'x, y, z'
'-x, -y, -z'

loop_
_atom_site_label
_atom_site_type_symbol
_atom_site_fract_x
_atom_site_fract_y
_atom_site_fract_z
_atom_site_U_iso_or_equiv
_atom_site_adp_type
_atom_site_occupancy
_atom_site_site_symmetry_order
_atom_site_calc_flag
_atom_site_refinement_flags_posn
_atom_site_refinement_flags_adp
_atom_site_refinement_flags_occupancy
_atom_site_disorder_assembly
_atom_site_disorder_group
C1 C 0.9452(2) 0.9023(2) 0.3258(2) 0.0497(7) Uani 1 1 d . . . . .
H1 H 1.0103 0.9745 0.3184 0.060 Uiso 1 1 calc R . . . .
C2 C 0.9681(2) 0.8066(2) 0.2531(2) 0.0462(7) Uani 1 1 d . . . . .
H2A H 1.0456 0.7944 0.2717 0.055 Uiso 1 1 calc R . . . .
H2B H 0.9679 0.8273 0.1773 0.055 Uiso 1 1 calc R . . . .
C3 C 0.87103(19) 0.6951(2) 0.26807(19) 0.0384(6) Uani 1 1 d . . . . .
H3 H 0.8812 0.6289 0.2189 0.046 Uiso 1 1 calc R . . . .
C4 C 0.7447(2) 0.8336(2) 0.2642(2) 0.0409(6) Uani 1 1 d . . . . .
C5 C 0.6378(2) 0.8630(2) 0.2531(2) 0.0450(6) Uani 1 1 d . . . . .
H5 H 0.6354 0.9420 0.2668 0.054 Uiso 1 1 calc R . . . .
C6 C 0.5385(2) 0.7798(2) 0.22331(19) 0.0435(6) Uani 1 1 d . . . . .
H6 H 0.4661 0.8001 0.2205 0.052 Uiso 1 1 calc R . . . .
C7 C 0.5406(2) 0.6626(2) 0.19602(18) 0.0382(6) Uani 1 1 d . . . . .
C8 C 0.4377(2) 0.5746(2) 0.16143(19) 0.0412(6) Uani 1 1 d . . . . .
C9 C 0.4435(2) 0.4635(2) 0.1292(2) 0.0457(6) Uani 1 1 d . . . . .
C10 C 0.5526(2) 0.4374(2) 0.1290(2) 0.0485(7) Uani 1 1 d . . . . .
H10 H 0.5574 0.3618 0.1032 0.058 Uiso 1 1 calc R . . . .
C11 C 0.6519(2) 0.5198(2) 0.1656(2) 0.0447(6) Uani 1 1 d . . . . .
H11 H 0.7243 0.4994 0.1663 0.054 Uiso 1 1 calc R . . . .
C12 C 0.6502(2) 0.6341(2) 0.20219(19) 0.0384(6) Uani 1 1 d . . . . .
C13 C 0.7534(2) 0.7210(2) 0.24353(19) 0.0384(6) Uani 1 1 d . . . . .
C14 C 0.3193(2) 0.6010(2) 0.1693(2) 0.0459(7) Uani 1 1 d . . . . .
H14A H 0.3273 0.6839 0.1550 0.055 Uiso 0.5 1 calc R . P . .
H14B H 0.2636 0.5510 0.1145 0.055 Uiso 0.5 1 calc R . P . .
C15 C 0.3407(2) 0.2661(2) 0.0676(2) 0.0512(7) Uani 1 1 d . . . . .
H15A H 0.3743 0.2307 0.1262 0.061 Uiso 1 1 calc R . . . .
H15B H 0.3880 0.2646 0.0031 0.061 Uiso 1 1 calc R . . . .
C16 C 0.2141(2) 0.1993(2) 0.0427(2) 0.0587(8) Uani 1 1 d . . . . .
H16A H 0.1810 0.2391 -0.0128 0.070 Uiso 1 1 calc R . . . .
H16B H 0.2115 0.1195 0.0123 0.070 Uiso 1 1 calc R . . . .
C17 C 0.1395(2) 0.1897(3) 0.1390(2) 0.0679(9) Uani 1 1 d . . . . .
H17A H 0.1711 0.1469 0.1930 0.081 Uiso 1 1 calc R . . . .
H17B H 0.1457 0.2695 0.1713 0.081 Uiso 1 1 calc R . . . .
C18 C 0.0129(3) 0.1290(3) 0.1165(3) 0.0768(10) Uani 1 1 d . . . . .
H18A H -0.0188 0.1687 0.0610 0.115 Uiso 1 1 calc GR . . . .
H18B H -0.0304 0.1312 0.1825 0.115 Uiso 1 1 calc GR . . . .
H18C H 0.0049 0.0474 0.0910 0.115 Uiso 1 1 calc GR . . . .
C19 C 0.9123(2) 0.7609(2) 0.4610(2) 0.0453(6) Uani 1 1 d . . . . .
C20 C 0.8803(2) 0.6674(2) 0.38578(19) 0.0390(6) Uani 1 1 d . . . . .
C21 C 0.85995(19) 0.5520(2) 0.42367(19) 0.0367(6) Uani 1 1 d . . . . .
C22 C 0.8386(2) 0.4499(2) 0.35358(19) 0.0420(6) Uani 1 1 d . . . . .
H22 H 0.8385 0.4571 0.2780 0.050 Uiso 1 1 calc R . . . .
C23 C 0.8180(2) 0.3409(2) 0.3921(2) 0.0461(7) Uani 1 1 d . . . . .
H23 H 0.8044 0.2739 0.3429 0.055 Uiso 1 1 calc R . . . .
C24 C 0.8166(2) 0.3268(2) 0.50274(19) 0.0410(6) Uani 1 1 d . . . . .
C25 C 0.8389(2) 0.4231(2) 0.57454(18) 0.0379(6) Uani 1 1 d . . . . .
C26 C 0.8631(2) 0.5373(2) 0.53589(19) 0.0384(6) Uani 1 1 d . . . . .
C27 C 0.8922(2) 0.6385(2) 0.6088(2) 0.0489(7) Uani 1 1 d . . . . .
H27 H 0.8937 0.6298 0.6842 0.059 Uiso 1 1 calc R . . . .
C28 C 0.9178(2) 0.7468(2) 0.5717(2) 0.0551(7) Uani 1 1 d . . . . .
H28 H 0.9396 0.8139 0.6210 0.066 Uiso 1 1 calc R . . . .
C29 C 0.8305(2) 0.4076(2) 0.6936(2) 0.0431(6) Uani 1 1 d . . . . .
H29A H 0.8386 0.3289 0.7084 0.052 Uiso 0.5 1 calc R . P . .
H29B H 0.8952 0.4668 0.7329 0.052 Uiso 0.5 1 calc R . P . .
C30 C 0.7530(2) 0.1164(2) 0.4769(2) 0.0512(7) Uani 1 1 d . . . . .
H30A H 0.8152 0.1070 0.4278 0.061 Uiso 1 1 calc R . . . .
H30B H 0.6838 0.1209 0.4331 0.061 Uiso 1 1 calc R . . . .
C31 C 0.7206(2) 0.0144(2) 0.5476(2) 0.0532(7) Uani 1 1 d . . . . .
H31A H 0.6925 -0.0591 0.5013 0.064 Uiso 1 1 calc R . . . .
H31B H 0.7915 0.0096 0.5885 0.064 Uiso 1 1 calc R . . . .
C32 C 0.6273(3) 0.0240(3) 0.6254(3) 0.0728(9) Uani 1 1 d . . . . .
H32A H 0.6582 0.0939 0.6756 0.087 Uiso 1 1 calc R . . . .
H32B H 0.5592 0.0361 0.5847 0.087 Uiso 1 1 calc R . . . .
C33 C 0.5863(4) -0.0810(4) 0.6898(4) 0.1294(18) Uani 1 1 d . . . . .
H33A H 0.5581 -0.1512 0.6409 0.194 Uiso 1 1 calc GR . . . .
H33B H 0.5225 -0.0707 0.7352 0.194 Uiso 1 1 calc GR . . . .
H33C H 0.6516 -0.0897 0.7353 0.194 Uiso 1 1 calc GR . . . .
N1 N 0.72345(18) 0.4198(2) 0.72962(16) 0.0533(6) Uani 1 1 d . . . . .
H1A H 0.6787 0.4430 0.6833 0.064 Uiso 1 1 calc R . . . .
O1 O 0.83823(14) 0.92796(13) 0.29676(14) 0.0487(5) Uani 1 1 d . . . . .
O2 O 0.94215(16) 0.87690(14) 0.43587(15) 0.0563(5) Uani 1 1 d . . . . .
O3A O 0.2805(3) 0.6616(4) 0.1158(3) 0.0670(11) Uani 0.5 1 d . . P . .
O3B O 0.9027(3) 0.4029(3) 0.7558(3) 0.0481(9) Uani 0.5 1 d . . P . .
O4 O 0.33997(15) 0.38360(15) 0.09991(15) 0.0570(5) Uani 1 1 d . . . . .
O5 O 0.79381(16) 0.21987(13) 0.54647(13) 0.0503(5) Uani 1 1 d . . . . .
C34 C 0.5366(8) 0.6527(9) 0.4818(7) 0.115(3) Uani 0.5 1 d D U P A -1
H34 H 0.5451 0.7299 0.4600 0.138 Uiso 0.5 1 calc R . P A -1
C35 C 0.6020(8) 0.6380(8) 0.5604(7) 0.103(2) Uani 0.5 1 d D U P A -1
H35 H 0.6566 0.7032 0.5965 0.124 Uiso 0.5 1 calc R . P A -1
C36 C 0.4512(11) 0.4439(10) 0.4549(11) 0.168(4) Uani 0.5 1 d D U P A -1
H36A H 0.3685 0.4026 0.4664 0.201 Uiso 0.5 1 calc R . P A -1
H36B H 0.4754 0.4036 0.3909 0.201 Uiso 0.5 1 calc R . P A -1
C37 C 0.5080(15) 0.4267(12) 0.5310(11) 0.163(4) Uani 0.5 1 d D U P A -1
H37A H 0.5525 0.3711 0.5048 0.196 Uiso 0.5 1 calc R . P A -1
H37B H 0.4517 0.3857 0.5828 0.196 Uiso 0.5 1 calc R . P A -1
O6 O 0.4519(6) 0.5584(8) 0.4259(7) 0.133(3) Uani 0.5 1 d D U P A -1
O7 O 0.5916(7) 0.5243(8) 0.5921(5) 0.120(2) Uani 0.5 1 d D U P A -1

loop_
_atom_site_aniso_label
_atom_site_aniso_U_11
_atom_site_aniso_U_22
_atom_site_aniso_U_33
_atom_site_aniso_U_23
_atom_site_aniso_U_13
_atom_site_aniso_U_12
C1 0.0415(16) 0.0363(14) 0.069(2) 0.0102(13) 0.0047(13) 0.0041(12)
C2 0.0355(14) 0.0423(15) 0.0617(17) 0.0144(13) 0.0096(12) 0.0089(12)
C3 0.0341(13) 0.0344(13) 0.0470(15) 0.0064(11) 0.0070(11) 0.0085(11)
C4 0.0351(14) 0.0365(14) 0.0498(15) 0.0087(12) 0.0100(11) 0.0056(12)
C5 0.0491(17) 0.0385(14) 0.0530(16) 0.0100(12) 0.0095(12) 0.0195(13)
C6 0.0392(15) 0.0451(15) 0.0501(16) 0.0105(12) 0.0078(12) 0.0161(13)
C7 0.0376(14) 0.0412(14) 0.0391(14) 0.0128(11) 0.0088(10) 0.0134(12)
C8 0.0354(14) 0.0424(15) 0.0462(15) 0.0128(12) 0.0051(11) 0.0086(12)
C9 0.0370(15) 0.0463(16) 0.0515(16) 0.0085(13) 0.0014(12) 0.0060(13)
C10 0.0473(17) 0.0422(15) 0.0558(17) -0.0011(13) 0.0036(13) 0.0125(13)
C11 0.0378(15) 0.0425(15) 0.0566(17) 0.0058(13) 0.0032(12) 0.0152(12)
C12 0.0344(14) 0.0390(14) 0.0427(14) 0.0112(11) 0.0091(11) 0.0086(11)
C13 0.0374(14) 0.0374(14) 0.0428(14) 0.0102(11) 0.0120(11) 0.0119(12)
C14 0.0375(15) 0.0475(15) 0.0529(17) 0.0133(13) 0.0050(12) 0.0091(12)
C15 0.0531(17) 0.0447(16) 0.0509(16) 0.0029(13) 0.0075(13) 0.0040(13)
C16 0.0580(18) 0.0566(17) 0.0519(17) -0.0018(14) 0.0043(14) -0.0005(14)
C17 0.0532(18) 0.088(2) 0.0564(19) 0.0077(16) 0.0049(14) 0.0064(16)
C18 0.057(2) 0.088(2) 0.075(2) 0.0232(18) 0.0031(16) -0.0036(17)
C19 0.0479(16) 0.0326(14) 0.0534(17) 0.0016(12) -0.0012(12) 0.0076(12)
C20 0.0336(13) 0.0370(14) 0.0464(15) 0.0030(12) 0.0058(11) 0.0090(11)
C21 0.0315(13) 0.0351(13) 0.0421(15) 0.0010(11) 0.0069(10) 0.0066(11)
C22 0.0500(16) 0.0395(14) 0.0358(14) 0.0033(12) 0.0079(11) 0.0098(12)
C23 0.0607(17) 0.0326(14) 0.0415(16) -0.0032(12) 0.0065(12) 0.0068(12)
C24 0.0444(15) 0.0337(14) 0.0429(15) 0.0054(12) 0.0063(11) 0.0061(11)
C25 0.0375(14) 0.0376(14) 0.0365(14) 0.0038(11) 0.0061(10) 0.0057(11)
C26 0.0368(14) 0.0360(14) 0.0410(15) -0.0026(11) 0.0039(11) 0.0082(11)
C27 0.0624(18) 0.0412(15) 0.0419(15) -0.0029(12) -0.0016(13) 0.0132(13)
C28 0.0690(19) 0.0388(15) 0.0536(18) -0.0077(13) -0.0100(14) 0.0107(14)
C29 0.0485(16) 0.0376(14) 0.0416(15) 0.0014(12) 0.0049(13) 0.0086(12)
C30 0.0621(18) 0.0366(15) 0.0508(17) 0.0011(13) 0.0089(13) 0.0060(13)
C31 0.0580(18) 0.0379(15) 0.0604(18) 0.0073(13) 0.0053(14) 0.0057(13)
C32 0.067(2) 0.081(2) 0.075(2) 0.0300(18) 0.0236(17) 0.0208(17)
C33 0.105(3) 0.147(4) 0.158(4) 0.104(3) 0.060(3) 0.048(3)
N1 0.0482(13) 0.0893(17) 0.0355(12) 0.0199(11) 0.0091(10) 0.0373(13)
O1 0.0398(10) 0.0336(9) 0.0728(12) 0.0071(8) 0.0049(9) 0.0085(8)
O2 0.0694(13) 0.0309(10) 0.0637(13) 0.0023(8) -0.0063(9) 0.0054(9)
O3A 0.067(3) 0.093(3) 0.058(2) 0.046(2) 0.0118(19) 0.040(2)
O3B 0.038(2) 0.075(3) 0.0358(19) 0.0019(17) -0.0035(16) 0.0240(18)
O4 0.0420(11) 0.0457(11) 0.0784(13) 0.0034(9) -0.0050(9) 0.0038(9)
O5 0.0686(12) 0.0320(9) 0.0450(10) 0.0043(8) 0.0028(9) 0.0037(8)
C34 0.103(5) 0.116(5) 0.107(5) 0.038(5) -0.043(4) -0.010(5)
C35 0.096(5) 0.107(5) 0.106(5) 0.006(5) -0.039(4) 0.028(5)
C36 0.172(7) 0.131(6) 0.183(7) 0.048(7) -0.111(6) 0.010(6)
C37 0.188(9) 0.140(7) 0.139(7) 0.019(7) -0.100(6) 0.008(7)
O6 0.113(5) 0.120(5) 0.142(5) 0.041(5) -0.098(4) -0.011(4)
O7 0.141(5) 0.136(5) 0.089(4) 0.021(4) -0.060(4) 0.047(5)

loop_
_atom_type_symbol
_atom_type_description
_atom_type_scat_dispersion_real
_atom_type_scat_dispersion_imag
_atom_type_scat_source
C C 0.0181 0.0091 'International Tables Vol C Tables 4.2.6.8 and 6.1.1.4'
H H 0.0000 0.0000 'International Tables Vol C Tables 4.2.6.8 and 6.1.1.4'
N N 0.0311 0.0180 'International Tables Vol C Tables 4.2.6.8 and 6.1.1.4'
O O 0.0492 0.0322 'International Tables Vol C Tables 4.2.6.8 and 6.1.1.4'

loop_
_geom_angle_atom_site_label_1
_geom_angle_atom_site_label_2
_geom_angle_atom_site_label_3
_geom_angle
_geom_angle_site_symmetry_1
C2 C1 H1 107.8 .
O1 C1 H1 107.8 .
O1 C1 C2 111.8(2) .
O2 C1 H1 107.8 .
O2 C1 C2 113.0(2) .
O2 C1 O1 108.4(2) .
C1 C2 H2A 110.2 .
C1 C2 H2B 110.2 .
C1 C2 C3 107.6(2) .
H2A C2 H2B 108.5 .
C3 C2 H2A 110.2 .
C3 C2 H2B 110.2 .
C2 C3 H3 110.5 .
C2 C3 C13 107.80(19) .
C2 C3 C20 106.68(19) .
C13 C3 H3 110.5 .
C20 C3 H3 110.5 .
C20 C3 C13 110.63(19) .
C13 C4 C5 122.1(2) .
C13 C4 O1 124.2(2) .
O1 C4 C5 113.7(2) .
C4 C5 H5 119.8 .
C6 C5 C4 120.4(2) .
C6 C5 H5 119.8 .
C5 C6 H6 119.5 .
C5 C6 C7 121.1(2) .
C7 C6 H6 119.5 .
C6 C7 C8 121.9(2) .
C6 C7 C12 118.3(2) .
C8 C7 C12 119.8(2) .
C7 C8 C14 119.4(2) .
C9 C8 C7 120.6(2) .
C9 C8 C14 119.8(2) .
C8 C9 C10 119.6(2) .
O4 C9 C8 116.7(2) .
O4 C9 C10 123.7(2) .
C9 C10 H10 119.7 .
C11 C10 C9 120.5(2) .
C11 C10 H10 119.7 .
C10 C11 H11 119.0 .
C10 C11 C12 122.1(2) .
C12 C11 H11 119.0 .
C7 C12 C13 120.0(2) .
C11 C12 C7 117.3(2) .
C11 C12 C13 122.7(2) .
C4 C13 C3 118.3(2) .
C4 C13 C12 117.7(2) .
C12 C13 C3 124.0(2) .
C8 C14 H14A 109.6 .
C8 C14 H14B 109.6 .
H14A C14 H14B 108.2 .
N1 C14 C8 110.1(2) 2_666
N1 C14 H14A 109.6 2_666
N1 C14 H14B 109.6 2_666
H15A C15 H15B 108.6 .
C16 C15 H15A 110.4 .
C16 C15 H15B 110.4 .
O4 C15 H15A 110.4 .
O4 C15 H15B 110.4 .
O4 C15 C16 106.4(2) .
C15 C16 H16A 108.9 .
C15 C16 H16B 108.9 .
H16A C16 H16B 107.7 .
C17 C16 C15 113.3(2) .
C17 C16 H16A 108.9 .
C17 C16 H16B 108.9 .
C16 C17 H17A 108.6 .
C16 C17 H17B 108.6 .
H17A C17 H17B 107.6 .
C18 C17 C16 114.8(2) .
C18 C17 H17A 108.6 .
C18 C17 H17B 108.6 .
C17 C18 H18A 109.5 .
C17 C18 H18B 109.5 .
C17 C18 H18C 109.5 .
H18A C18 H18B 109.5 .
H18A C18 H18C 109.5 .
H18B C18 H18C 109.5 .
C20 C19 C28 122.5(2) .
C20 C19 O2 124.0(2) .
O2 C19 C28 113.5(2) .
C19 C20 C3 117.1(2) .
C19 C20 C21 117.6(2) .
C21 C20 C3 125.3(2) .
C22 C21 C20 122.8(2) .
C22 C21 C26 117.3(2) .
C26 C21 C20 119.9(2) .
C21 C22 H22 119.3 .
C23 C22 C21 121.5(2) .
C23 C22 H22 119.3 .
C22 C23 H23 119.6 .
C22 C23 C24 120.9(2) .
C24 C23 H23 119.6 .
C25 C24 C23 120.1(2) .
C25 C24 O5 116.2(2) .
O5 C24 C23 123.7(2) .
C24 C25 C26 119.8(2) .
C24 C25 C29 120.0(2) .
C26 C25 C29 120.1(2) .
C21 C26 C25 120.4(2) .
C21 C26 C27 118.9(2) .
C27 C26 C25 120.6(2) .
C26 C27 H27 119.8 .
C28 C27 C26 120.5(2) .
C28 C27 H27 119.8 .
C19 C28 H28 119.8 .
C27 C28 C19 120.4(2) .
C27 C28 H28 119.8 .
C25 C29 H29A 109.6 .
C25 C29 H29B 109.6 .
H29A C29 H29B 108.1 .
N1 C29 C25 110.5(2) .
N1 C29 H29A 109.6 .
N1 C29 H29B 109.6 .
H30A C30 H30B 108.5 .
C31 C30 H30A 110.3 .
C31 C30 H30B 110.3 .
O5 C30 H30A 110.3 .
O5 C30 H30B 110.3 .
O5 C30 C31 107.1(2) .
C30 C31 H31A 109.0 .
C30 C31 H31B 109.0 .
H31A C31 H31B 107.8 .
C32 C31 C30 113.0(2) .
C32 C31 H31A 109.0 .
C32 C31 H31B 109.0 .
C31 C32 H32A 108.8 .
C31 C32 H32B 108.8 .
H32A C32 H32B 107.7 .
C33 C32 C31 114.0(3) .
C33 C32 H32A 108.8 .
C33 C32 H32B 108.8 .
C32 C33 H33A 109.5 .
C32 C33 H33B 109.5 .
C32 C33 H33C 109.5 .
H33A C33 H33B 109.5 .
H33A C33 H33C 109.5 .
H33B C33 H33C 109.5 .
C14 N1 C29 126.4(2) 2_666
C14 N1 H1A 116.8 2_666
C29 N1 H1A 116.8 .
C4 O1 C1 116.82(18) .
C19 O2 C1 118.7(2) .
C9 O4 C15 119.1(2) .
C24 O5 C30 118.73(19) .
C35 C34 H34 118.6 .
C35 C34 O6 122.8(9) .
O6 C34 H34 118.6 .
C34 C35 H35 120.4 .
C34 C35 O7 119.1(8) .
O7 C35 H35 120.4 .
H36A C36 H36B 106.6 .
C37 C36 H36A 106.6 .
C37 C36 H36B 106.6 .
C37 C36 O6 122.8(12) .
O6 C36 H36A 106.6 .
O6 C36 H36B 106.6 .
C36 C37 H37A 107.1 .
C36 C37 H37B 107.1 .
C36 C37 O7 120.9(12) .
H37A C37 H37B 106.8 .
O7 C37 H37A 107.1 .
O7 C37 H37B 107.1 .
C36 O6 C34 115.9(8) .
C35 O7 C37 117.9(7) .

loop_
_geom_bond_atom_site_label_1
_geom_bond_atom_site_label_2
_geom_bond_distance
_geom_bond_site_symmetry_2
C1 H1 1.0000 .
C1 C2 1.493(4) .
C1 O1 1.422(3) .
C1 O2 1.420(3) .
C2 H2A 0.9900 .
C2 H2B 0.9900 .
C2 C3 1.529(3) .
C3 H3 1.0000 .
C3 C13 1.531(3) .
C3 C20 1.529(3) .
C4 C5 1.405(3) .
C4 C13 1.375(3) .
C4 O1 1.385(3) .
C5 H5 0.9500 .
C5 C6 1.350(3) .
C6 H6 0.9500 .
C6 C7 1.417(3) .
C7 C8 1.420(3) .
C7 C12 1.425(3) .
C8 C9 1.373(3) .
C8 C14 1.517(3) .
C9 C10 1.405(4) .
C9 O4 1.364(3) .
C10 H10 0.9500 .
C10 C11 1.365(3) .
C11 H11 0.9500 .
C11 C12 1.410(3) .
C12 C13 1.438(3) .
C14 H14A 0.9900 .
C14 H14B 0.9900 .
C14 N1 1.377(3) 2_666
C15 H15A 0.9900 .
C15 H15B 0.9900 .
C15 C16 1.515(4) .
C15 O4 1.429(3) .
C16 H16A 0.9900 .
C16 H16B 0.9900 .
C16 C17 1.494(4) .
C17 H17A 0.9900 .
C17 H17B 0.9900 .
C17 C18 1.494(4) .
C18 H18A 0.9800 .
C18 H18B 0.9800 .
C18 H18C 0.9800 .
C19 C20 1.375(3) .
C19 C28 1.400(4) .
C19 O2 1.384(3) .
C20 C21 1.436(3) .
C21 C22 1.412(3) .
C21 C26 1.419(3) .
C22 H22 0.9500 .
C22 C23 1.368(3) .
C23 H23 0.9500 .
C23 C24 1.398(3) .
C24 C25 1.372(3) .
C24 O5 1.373(3) .
C25 C26 1.423(3) .
C25 C29 1.506(3) .
C26 C27 1.422(3) .
C27 H27 0.9500 .
C27 C28 1.352(3) .
C28 H28 0.9500 .
C29 H29A 0.9900 .
C29 H29B 0.9900 .
C29 N1 1.392(3) .
C30 H30A 0.9900 .
C30 H30B 0.9900 .
C30 C31 1.510(3) .
C30 O5 1.426(3) .
C31 H31A 0.9900 .
C31 H31B 0.9900 .
C31 C32 1.505(4) .
C32 H32A 0.9900 .
C32 H32B 0.9900 .
C32 C33 1.497(4) .
C33 H33A 0.9800 .
C33 H33B 0.9800 .
C33 H33C 0.9800 .
N1 C14 1.377(3) 2_666
N1 H1A 0.8800 .
C34 H34 0.9500 .
C34 C35 1.284(9) .
C34 O6 1.425(9) .
C35 H35 0.9500 .
C35 O7 1.402(9) .
C36 H36A 0.9900 .
C36 H36B 0.9900 .
C36 C37 1.210(11) .
C36 O6 1.424(12) .
C37 H37A 0.9900 .
C37 H37B 0.9900 .
C37 O7 1.469(12) .

loop_
_smtbx_masks_void_nr
_smtbx_masks_void_average_x
_smtbx_masks_void_average_y
_smtbx_masks_void_average_z
_smtbx_masks_void_volume
_smtbx_masks_void_count_electrons
1 -0.592 -0.092 0.000 332.6 86.3
